data_4314872
loop_
_publ_author_name
'Brett M. Paterson'
'John A. Karas'
'Denis B. Scanlon'
'Jonathan M. White'
'Paul S. Donnelly'

_publ_section_title
;
 Versatile New Bis(thiosemicarbazone) Bifunctional Chelators: Synthesis,
 Conjugation to Bombesin(7-14)-NH2, and Copper-64 Radiolabeling
;
_journal_name_full 'Inorganic Chemistry'
_journal_page_first 1884
_journal_page_last 1893
_journal_paper_doi 10.1021/ic902204e
_journal_volume 49
_journal_year 2010
_chemical_formula_sum 'C17 H31 Cu N7 O3 S2'
_chemical_formula_weight 509.15
_chemical_name_systematic
;
 ?
;
_space_group_IT_number 2
_symmetry_cell_setting triclinic
_symmetry_space_group_name_Hall '-P 1'
_symmetry_space_group_name_H-M 'P -1'
_atom_sites_solution_hydrogens geom
_atom_sites_solution_primary direct
_atom_sites_solution_secondary difmap
_audit_creation_method SHELXL-97
_cell_angle_alpha 78.916(6)
_cell_angle_beta 72.470(6)
_cell_angle_gamma 85.134(6)
_cell_formula_units_Z 2
_cell_length_a 9.0904(6)
_cell_length_b 11.5022(9)
_cell_length_c 12.4161(9)
_cell_measurement_reflns_used 3194
_cell_measurement_temperature 130(2)
_cell_measurement_theta_max 73.0636
_cell_measurement_theta_min 4.9528
_cell_volume 1214.34(16)
_computing_cell_refinement
;
CrysAlis RED, Oxford Diffraction Ltd.,
Version 1.171.32.15 (release 10-01-2008 CrysAlis171 .NET)
(compiled Jan 10 2008,16:37:18)
;
_computing_data_collection
;
CrysAlis CCD, Oxford Diffraction Ltd.,
Version 1.171.32.15 (release 10-01-2008 CrysAlis171 .NET)
(compiled Jan 10 2008,16:37:18)
;
_computing_data_reduction
;
CrysAlis RED, Oxford Diffraction Ltd.,
Version 1.171.32.15 (release 10-01-2008 CrysAlis171 .NET)
(compiled Jan 10 2008,16:37:18)
;
_computing_structure_refinement 'SHELXL-97 (Sheldrick, 1997)'
_diffrn_ambient_temperature 130(2)
_diffrn_measured_fraction_theta_full 0.957
_diffrn_measured_fraction_theta_max 0.957
_diffrn_radiation_monochromator graphite
_diffrn_radiation_source 'fine-focus sealed tube'
_diffrn_radiation_type CuK\a
_diffrn_radiation_wavelength 1.54184
_diffrn_reflns_av_R_equivalents 0.0402
_diffrn_reflns_av_sigmaI/netI 0.0501
_diffrn_reflns_limit_h_max 11
_diffrn_reflns_limit_h_min -11
_diffrn_reflns_limit_k_max 14
_diffrn_reflns_limit_k_min -14
_diffrn_reflns_limit_l_max 15
_diffrn_reflns_limit_l_min -10
_diffrn_reflns_number 8043
_diffrn_reflns_theta_full 73.80
_diffrn_reflns_theta_max 73.80
_diffrn_reflns_theta_min 4.95
_exptl_absorpt_coefficient_mu 3.143
_exptl_absorpt_correction_T_max 0.914
_exptl_absorpt_correction_T_min 0.505
_exptl_absorpt_correction_type gaussian
_exptl_absorpt_process_details
;
CrysAlis RED, Oxford Diffraction Ltd.,
Version 1.171.32.15 (release 10-01-2008 CrysAlis171 .NET)
(compiled Jan 10 2008,16:37:18)
Numerical absorption correction based on gaussian integration over
            a multifaceted crystal model
;
_exptl_crystal_colour black
_exptl_crystal_density_diffrn 1.392
_exptl_crystal_density_method 'not measured'
_exptl_crystal_description plate
_exptl_crystal_F_000 534
_exptl_crystal_size_max 0.3143
_exptl_crystal_size_mid 0.1471
_exptl_crystal_size_min 0.0280
_refine_diff_density_max 0.500
_refine_diff_density_min -0.867
_refine_diff_density_rms 0.089
_refine_ls_extinction_method none
_refine_ls_goodness_of_fit_ref 1.112
_refine_ls_hydrogen_treatment mixed
_refine_ls_matrix_type full
_refine_ls_number_parameters 283
_refine_ls_number_reflns 4699
_refine_ls_number_restraints 0
_refine_ls_restrained_S_all 1.112
_refine_ls_R_factor_all 0.0636
_refine_ls_R_factor_gt 0.0488
_refine_ls_shift/su_max 0.000
_refine_ls_shift/su_mean 0.000
_refine_ls_structure_factor_coef Fsqd
_refine_ls_weighting_details 'calc w=1/[\s^2^(Fo^2^)+(0.0871P)^2^+0.0000P] where P=(Fo^2^+2Fc^2^)/3'
_refine_ls_weighting_scheme calc
_refine_ls_wR_factor_gt 0.1344
_refine_ls_wR_factor_ref 0.1502
_reflns_number_gt 3656
_reflns_number_total 4699
_reflns_threshold_expression >2sigma(I)
_cod_data_source_file ic902204e_si_003.cif
_cod_data_source_block jmwpd68
_cod_original_cell_volume 1214.34(15)
_cod_database_code 4314872

loop_
_symmetry_equiv_pos_as_xyz
'x, y, z'
'-x, -y, -z'

loop_
_atom_site_label
_atom_site_type_symbol
_atom_site_fract_x
_atom_site_fract_y
_atom_site_fract_z
_atom_site_U_iso_or_equiv
_atom_site_adp_type
_atom_site_occupancy
_atom_site_symmetry_multiplicity
_atom_site_calc_flag
_atom_site_refinement_flags
_atom_site_disorder_assembly
_atom_site_disorder_group
C1 C 1.2601(4) 0.5419(3) 0.6220(3) 0.0412(9) Uani 1 1 d . . .
H1A H 1.3340 0.5223 0.5540 0.062 Uiso 1 1 calc R . .
H1B H 1.3114 0.5446 0.6787 0.062 Uiso 1 1 calc R . .
H1C H 1.2124 0.6179 0.6038 0.062 Uiso 1 1 calc R . .
C2 C 1.0253(4) 0.4561(3) 0.7612(3) 0.0301(7) Uani 1 1 d . . .
C3 C 0.8416(4) 0.6253(3) 0.9660(3) 0.0311(7) Uani 1 1 d . . .
C4 C 0.7051(4) 0.5998(3) 1.0666(3) 0.0302(7) Uani 1 1 d . . .
C5 C 0.4762(4) 0.3560(3) 1.1637(3) 0.0295(7) Uani 1 1 d . . .
C6 C 0.2757(4) 0.3699(3) 1.3438(3) 0.0329(7) Uani 1 1 d . . .
H6A H 0.2491 0.4513 1.3160 0.039 Uiso 1 1 calc R . .
H6B H 0.3447 0.3712 1.3899 0.039 Uiso 1 1 calc R . .
C7 C 0.1302(4) 0.3062(3) 1.4177(3) 0.0348(7) Uani 1 1 d . . .
H7A H 0.0797 0.3484 1.4802 0.042 Uiso 1 1 calc R . .
H7B H 0.0602 0.3080 1.3718 0.042 Uiso 1 1 calc R . .
C8 C 0.2127(4) 0.1540(3) 1.5559(3) 0.0311(7) Uani 1 1 d . . .
C9 C 0.2754(4) -0.0242(3) 1.6824(3) 0.0308(7) Uani 1 1 d . . .
C10 C 0.4329(4) 0.0129(3) 1.6775(3) 0.0398(8) Uani 1 1 d . . .
H10A H 0.5068 -0.0037 1.6082 0.060 Uiso 1 1 calc R . .
H10B H 0.4620 -0.0302 1.7426 0.060 Uiso 1 1 calc R . .
H10C H 0.4300 0.0964 1.6786 0.060 Uiso 1 1 calc R . .
C11 C 0.1541(4) 0.0004(3) 1.7907(3) 0.0393(8) Uani 1 1 d . . .
H11A H 0.0555 -0.0244 1.7915 0.059 Uiso 1 1 calc R . .
H11B H 0.1488 0.0837 1.7926 0.059 Uiso 1 1 calc R . .
H11C H 0.1814 -0.0427 1.8567 0.059 Uiso 1 1 calc R . .
C12 C 0.2779(5) -0.1544(3) 1.6728(4) 0.0415(9) Uani 1 1 d . . .
H12A H 0.1765 -0.1759 1.6764 0.062 Uiso 1 1 calc R . .
H12B H 0.3094 -0.2022 1.7348 0.062 Uiso 1 1 calc R . .
H12C H 0.3493 -0.1671 1.6010 0.062 Uiso 1 1 calc R . .
C13 C 0.6433(4) 0.6862(3) 1.1468(3) 0.0363(8) Uani 1 1 d . . .
H13A H 0.5548 0.6540 1.2068 0.054 Uiso 1 1 calc R . .
H13B H 0.6139 0.7593 1.1053 0.054 Uiso 1 1 calc R . .
H13C H 0.7214 0.7006 1.1798 0.054 Uiso 1 1 calc R . .
C14 C 0.9267(4) 0.7378(3) 0.9369(3) 0.0377(8) Uani 1 1 d . . .
H14A H 1.0111 0.7368 0.8684 0.056 Uiso 1 1 calc R . .
H14B H 0.9657 0.7452 0.9990 0.056 Uiso 1 1 calc R . .
H14C H 0.8580 0.8038 0.9246 0.056 Uiso 1 1 calc R . .
C15 C 0.6922(5) 0.0559(4) 0.8650(4) 0.0525(11) Uani 1 1 d . . .
H15A H 0.6850 -0.0185 0.9168 0.079 Uiso 1 1 calc R . .
H15B H 0.5911 0.0921 0.8740 0.079 Uiso 1 1 calc R . .
H15C H 0.7572 0.1073 0.8817 0.079 Uiso 1 1 calc R . .
C16 C 0.7597(4) 0.0353(3) 0.7441(3) 0.0381(8) Uani 1 1 d . . .
C17 C 0.7809(5) 0.1391(4) 0.6509(4) 0.0471(10) Uani 1 1 d . . .
H17A H 0.8247 0.1135 0.5783 0.071 Uiso 1 1 calc R . .
H17B H 0.8490 0.1930 0.6607 0.071 Uiso 1 1 calc R . .
H17C H 0.6828 0.1782 0.6529 0.071 Uiso 1 1 calc R . .
N1 N 1.1436(3) 0.4531(3) 0.6665(3) 0.0334(6) Uani 1 1 d . . .
N2 N 1.0058(3) 0.5519(2) 0.8093(2) 0.0304(6) Uani 1 1 d . . .
N3 N 0.8802(3) 0.5411(2) 0.9049(2) 0.0288(6) Uani 1 1 d . . .
N4 N 0.6436(3) 0.4988(2) 1.0779(2) 0.0298(6) Uani 1 1 d . . .
N5 N 0.5163(3) 0.4627(2) 1.1662(3) 0.0319(6) Uani 1 1 d . . .
N6 N 0.3536(4) 0.3119(3) 1.2472(3) 0.0326(6) Uani 1 1 d . . .
N7 N 0.1585(3) 0.1836(3) 1.4653(3) 0.0339(6) Uani 1 1 d . . .
O1 O 0.2316(3) 0.0350(2) 1.5797(2) 0.0336(5) Uani 1 1 d . . .
O2 O 0.2409(3) 0.2233(2) 1.6094(2) 0.0359(6) Uani 1 1 d . . .
O5 O 0.7959(3) -0.0652(2) 0.7258(2) 0.0438(6) Uani 1 1 d . . .
S1 S 0.90618(10) 0.33214(8) 0.80911(8) 0.0356(2) Uani 1 1 d . . .
S2 S 0.56919(10) 0.26770(7) 1.06041(7) 0.0313(2) Uani 1 1 d . . .
Cu1 Cu 0.74544(5) 0.40409(4) 0.95857(4) 0.02940(17) Uani 1 1 d . . .
H1 H 1.160(4) 0.394(3) 0.645(3) 0.014(8) Uiso 1 1 d . . .
H6 H 0.335(4) 0.252(3) 1.248(3) 0.017(9) Uiso 1 1 d . . .
H7 H 0.153(5) 0.135(4) 1.427(4) 0.041(12) Uiso 1 1 d . . .

loop_
_atom_site_aniso_label
_atom_site_aniso_U_11
_atom_site_aniso_U_22
_atom_site_aniso_U_33
_atom_site_aniso_U_23
_atom_site_aniso_U_13
_atom_site_aniso_U_12
C1 0.0391(19) 0.036(2) 0.048(2) -0.0153(17) -0.0062(16) 0.0008(15)
C2 0.0335(16) 0.0247(16) 0.0349(18) -0.0076(13) -0.0141(14) 0.0045(13)
C3 0.0353(17) 0.0234(16) 0.0386(18) -0.0077(14) -0.0147(14) -0.0025(13)
C4 0.0337(16) 0.0245(16) 0.0364(18) -0.0113(14) -0.0137(14) 0.0027(13)
C5 0.0320(16) 0.0245(16) 0.0326(17) -0.0051(13) -0.0115(13) 0.0029(13)
C6 0.0362(17) 0.0267(17) 0.0342(18) -0.0066(14) -0.0083(14) 0.0030(14)
C7 0.0372(18) 0.0299(18) 0.0372(19) -0.0038(15) -0.0126(14) 0.0004(14)
C8 0.0299(16) 0.0283(17) 0.0329(17) -0.0076(14) -0.0053(13) 0.0016(13)
C9 0.0354(17) 0.0221(16) 0.0365(18) -0.0022(13) -0.0151(14) 0.0013(13)
C10 0.0348(18) 0.036(2) 0.048(2) -0.0037(16) -0.0124(15) -0.0024(15)
C11 0.0386(19) 0.039(2) 0.038(2) -0.0032(16) -0.0090(15) -0.0030(15)
C12 0.058(2) 0.0231(17) 0.047(2) -0.0027(15) -0.0221(18) -0.0019(16)
C13 0.0427(19) 0.0288(18) 0.0402(19) -0.0147(15) -0.0118(15) 0.0022(15)
C14 0.045(2) 0.0286(18) 0.042(2) -0.0127(15) -0.0131(16) -0.0043(15)
C15 0.055(2) 0.045(2) 0.054(3) -0.019(2) -0.005(2) -0.0023(19)
C16 0.0315(17) 0.039(2) 0.051(2) -0.0172(17) -0.0158(16) -0.0043(15)
C17 0.048(2) 0.043(2) 0.054(2) -0.0124(19) -0.0149(18) -0.0113(18)
N1 0.0383(15) 0.0237(15) 0.0379(16) -0.0104(13) -0.0081(12) 0.0011(12)
N2 0.0337(14) 0.0254(14) 0.0324(15) -0.0061(12) -0.0090(11) -0.0026(11)
N3 0.0311(13) 0.0236(13) 0.0353(15) -0.0098(11) -0.0124(11) 0.0006(11)
N4 0.0324(14) 0.0248(14) 0.0348(15) -0.0086(12) -0.0113(11) -0.0009(11)
N5 0.0330(14) 0.0258(14) 0.0364(15) -0.0094(12) -0.0071(12) 0.0001(11)
N6 0.0397(16) 0.0234(15) 0.0363(16) -0.0066(13) -0.0117(12) -0.0037(12)
N7 0.0390(16) 0.0281(15) 0.0362(16) -0.0089(13) -0.0120(12) 0.0015(12)
O1 0.0455(13) 0.0230(12) 0.0350(13) -0.0043(10) -0.0162(11) -0.0010(10)
O2 0.0462(14) 0.0271(12) 0.0364(13) -0.0106(10) -0.0127(11) 0.0017(10)
O5 0.0465(15) 0.0387(15) 0.0542(17) -0.0212(13) -0.0197(13) 0.0033(12)
S1 0.0395(4) 0.0265(4) 0.0406(5) -0.0129(4) -0.0065(4) -0.0034(3)
S2 0.0364(4) 0.0228(4) 0.0354(4) -0.0087(3) -0.0095(3) -0.0013(3)
Cu1 0.0333(3) 0.0220(3) 0.0337(3) -0.0081(2) -0.0090(2) -0.00030(19)

loop_
_atom_type_symbol
_atom_type_description
_atom_type_scat_dispersion_real
_atom_type_scat_dispersion_imag
_atom_type_scat_source
C C 0.0181 0.0091 'International Tables Vol C Tables 4.2.6.8 and 6.1.1.4'
H H 0.0000 0.0000 'International Tables Vol C Tables 4.2.6.8 and 6.1.1.4'
N N 0.0311 0.0180 'International Tables Vol C Tables 4.2.6.8 and 6.1.1.4'
O O 0.0492 0.0322 'International Tables Vol C Tables 4.2.6.8 and 6.1.1.4'
S S 0.3331 0.5567 'International Tables Vol C Tables 4.2.6.8 and 6.1.1.4'
Cu Cu -1.9646 0.5888 'International Tables Vol C Tables 4.2.6.8 and 6.1.1.4'

loop_
_geom_angle_atom_site_label_1
_geom_angle_atom_site_label_2
_geom_angle_atom_site_label_3
_geom_angle
_geom_angle_site_symmetry_1
_geom_angle_site_symmetry_3
_geom_angle_publ_flag
N2 C2 N1 117.8(3) . . ?
N2 C2 S1 125.8(3) . . ?
N1 C2 S1 116.4(2) . . ?
N3 C3 C4 114.0(3) . . ?
N3 C3 C14 123.3(3) . . ?
C4 C3 C14 122.7(3) . . ?
N4 C4 C3 114.6(3) . . ?
N4 C4 C13 123.8(3) . . ?
C3 C4 C13 121.7(3) . . ?
N5 C5 N6 116.5(3) . . ?
N5 C5 S2 126.0(3) . . ?
N6 C5 S2 117.5(3) . . ?
N6 C6 C7 111.1(3) . . ?
N7 C7 C6 113.5(3) . . ?
O2 C8 N7 125.4(3) . . ?
O2 C8 O1 124.9(3) . . ?
N7 C8 O1 109.8(3) . . ?
O1 C9 C10 110.8(3) . . ?
O1 C9 C11 110.6(3) . . ?
C10 C9 C11 111.4(3) . . ?
O1 C9 C12 102.0(3) . . ?
C10 C9 C12 111.0(3) . . ?
C11 C9 C12 110.6(3) . . ?
O5 C16 C17 122.3(4) . . ?
O5 C16 C15 119.7(4) . . ?
C17 C16 C15 118.0(4) . . ?
C2 N1 C1 123.3(3) . . ?
C2 N2 N3 110.6(3) . . ?
C3 N3 N2 120.6(3) . . ?
C3 N3 Cu1 115.4(2) . . ?
N2 N3 Cu1 124.0(2) . . ?
C4 N4 N5 121.6(3) . . ?
C4 N4 Cu1 115.4(2) . . ?
N5 N4 Cu1 123.0(2) . . ?
C5 N5 N4 111.7(3) . . ?
C5 N6 C6 123.1(3) . . ?
C8 N7 C7 122.4(3) . . ?
C8 O1 C9 121.8(3) . . ?
C2 S1 Cu1 94.73(11) . . ?
C5 S2 Cu1 93.99(12) . . ?
N4 Cu1 N3 80.67(12) . . ?
N4 Cu1 S1 165.37(9) . . ?
N3 Cu1 S1 84.81(8) . . ?
N4 Cu1 S2 85.16(9) . . ?
N3 Cu1 S2 165.48(9) . . ?
S1 Cu1 S2 109.23(4) . . ?

loop_
_geom_bond_atom_site_label_1
_geom_bond_atom_site_label_2
_geom_bond_distance
_geom_bond_site_symmetry_2
_geom_bond_publ_flag
C1 N1 1.444(5) . ?
C2 N2 1.326(4) . ?
C2 N1 1.337(4) . ?
C2 S1 1.763(4) . ?
C3 N3 1.304(4) . ?
C3 C4 1.474(5) . ?
C3 C14 1.492(5) . ?
C4 N4 1.297(4) . ?
C4 C13 1.497(4) . ?
C5 N5 1.319(4) . ?
C5 N6 1.331(5) . ?
C5 S2 1.759(3) . ?
C6 N6 1.450(4) . ?
C6 C7 1.518(5) . ?
C7 N7 1.453(4) . ?
C8 O2 1.219(4) . ?
C8 N7 1.334(5) . ?
C8 O1 1.351(4) . ?
C9 O1 1.474(4) . ?
C9 C10 1.509(5) . ?
C9 C11 1.518(5) . ?
C9 C12 1.523(5) . ?
C15 C16 1.497(5) . ?
C16 O5 1.220(4) . ?
C16 C17 1.475(6) . ?
N2 N3 1.370(4) . ?
N3 Cu1 1.965(3) . ?
N4 N5 1.362(4) . ?
N4 Cu1 1.965(3) . ?
S1 Cu1 2.2396(10) . ?
S2 Cu1 2.2517(10) . ?

loop_
_geom_torsion_atom_site_label_1
_geom_torsion_atom_site_label_2
_geom_torsion_atom_site_label_3
_geom_torsion_atom_site_label_4
_geom_torsion
_geom_torsion_site_symmetry_1
_geom_torsion_site_symmetry_2
_geom_torsion_site_symmetry_3
_geom_torsion_site_symmetry_4
_geom_torsion_publ_flag
N3 C3 C4 N4 -0.9(5) . . . . ?
C14 C3 C4 N4 178.8(3) . . . . ?
N3 C3 C4 C13 -179.9(3) . . . . ?
C14 C3 C4 C13 -0.2(5) . . . . ?
N6 C6 C7 N7 60.1(4) . . . . ?
N2 C2 N1 C1 7.3(5) . . . . ?
S1 C2 N1 C1 -174.0(3) . . . . ?
N1 C2 N2 N3 179.9(3) . . . . ?
S1 C2 N2 N3 1.4(4) . . . . ?
C4 C3 N3 N2 -179.3(3) . . . . ?
C14 C3 N3 N2 0.9(5) . . . . ?
C4 C3 N3 Cu1 1.6(4) . . . . ?
C14 C3 N3 Cu1 -178.1(3) . . . . ?
C2 N2 N3 C3 179.2(3) . . . . ?
C2 N2 N3 Cu1 -1.9(4) . . . . ?
C3 C4 N4 N5 -179.7(3) . . . . ?
C13 C4 N4 N5 -0.7(5) . . . . ?
C3 C4 N4 Cu1 -0.2(4) . . . . ?
C13 C4 N4 Cu1 178.7(3) . . . . ?
N6 C5 N5 N4 179.5(3) . . . . ?
S2 C5 N5 N4 -0.8(4) . . . . ?
C4 N4 N5 C5 -177.8(3) . . . . ?
Cu1 N4 N5 C5 2.8(4) . . . . ?
N5 C5 N6 C6 -6.6(5) . . . . ?
S2 C5 N6 C6 173.6(3) . . . . ?
C7 C6 N6 C5 173.8(3) . . . . ?
O2 C8 N7 C7 1.7(5) . . . . ?
O1 C8 N7 C7 -178.5(3) . . . . ?
C6 C7 N7 C8 78.0(4) . . . . ?
O2 C8 O1 C9 6.0(5) . . . . ?
N7 C8 O1 C9 -173.8(3) . . . . ?
C10 C9 O1 C8 -63.1(4) . . . . ?
C11 C9 O1 C8 61.0(4) . . . . ?
C12 C9 O1 C8 178.6(3) . . . . ?
N2 C2 S1 Cu1 -0.4(3) . . . . ?
N1 C2 S1 Cu1 -179.0(3) . . . . ?
N5 C5 S2 Cu1 -1.1(3) . . . . ?
N6 C5 S2 Cu1 178.7(3) . . . . ?
C4 N4 Cu1 N3 0.8(2) . . . . ?
N5 N4 Cu1 N3 -179.7(3) . . . . ?
C4 N4 Cu1 S1 7.7(5) . . . . ?
N5 N4 Cu1 S1 -172.8(2) . . . . ?
C4 N4 Cu1 S2 177.6(2) . . . . ?
N5 N4 Cu1 S2 -2.9(2) . . . . ?
C3 N3 Cu1 N4 -1.4(2) . . . . ?
N2 N3 Cu1 N4 179.6(3) . . . . ?
C3 N3 Cu1 S1 -179.6(3) . . . . ?
N2 N3 Cu1 S1 1.4(2) . . . . ?
C3 N3 Cu1 S2 -14.2(5) . . . . ?
N2 N3 Cu1 S2 166.9(2) . . . . ?
C2 S1 Cu1 N4 -7.3(4) . . . . ?
C2 S1 Cu1 N3 -0.43(14) . . . . ?
C2 S1 Cu1 S2 -176.61(11) . . . . ?
C5 S2 Cu1 N4 1.71(14) . . . . ?
C5 S2 Cu1 N3 14.4(4) . . . . ?
C5 S2 Cu1 S1 179.03(11) . . . . ?
